data_2234923
loop_
_publ_author_name
'Gao, Shan'
'Ng, Seik Weng'

_publ_section_title
;
 <i>catena</i>-Poly[[(tetraaquacadmium)-\m-4,4'-bipyridine-\k^2^<i>N</i>:<i>N</i>']
 4-hydroxy-3-sulfonatobenzoate monohydrate]
;
_journal_coeditor_code BT5895
_journal_issue 6
_journal_name_full 'Acta Crystallographica Section E'
_journal_page_first m715
_journal_paper_doi 10.1107/S1600536812018727
_journal_volume 68
_journal_year 2012
_chemical_formula_iupac '[Cd (C10 H8 N2) (H2 O)4] (C7 H4 O6 S), H2 O'
_chemical_formula_moiety "'C10 H16 Cd N2 O5 2+, C7 H4 O6 S 2-, H2 O"
_chemical_formula_sum 'C17 H22 Cd N2 O11 S'
_chemical_formula_weight 574.83
_chemical_name_systematic
;
<i>catena</i>-Poly[[(tetraaquacadmium)-\m-4,4'-bipyridine-
\k^2^<i>N</i>:<i>N</i>'] 4-hydroxy-3-sulfonatobenzoate monohydrate]
;
_space_group_IT_number 60
_symmetry_cell_setting orthorhombic
_symmetry_space_group_name_Hall '-P 2n 2ab'
_symmetry_space_group_name_H-M 'P b c n'
_atom_sites_solution_hydrogens geom
_atom_sites_solution_primary direct
_atom_sites_solution_secondary difmap
_audit_creation_method SHELXL-97
_cell_angle_alpha 90.00
_cell_angle_beta 90.00
_cell_angle_gamma 90.00
_cell_formula_units_Z 8
_cell_length_a 16.3246(10)
_cell_length_b 15.3063(11)
_cell_length_c 16.5084(10)
_cell_measurement_reflns_used 29441
_cell_measurement_temperature 293(2)
_cell_measurement_theta_max 27.45
_cell_measurement_theta_min 3.07
_cell_volume 4124.9(5)
_computing_cell_refinement 'RAPID-AUTO (Rigaku, 1998)'
_computing_data_collection 'RAPID-AUTO (Rigaku, 1998)'
_computing_data_reduction 'CrystalClear (Rigaku/MSC, 2002)'
_computing_molecular_graphics 'X-SEED (Barbour, 2001)'
_computing_publication_material 'publCIF (Westrip, 2010)'
_computing_structure_refinement 'SHELXL97 (Sheldrick, 2008)'
_computing_structure_solution 'SHELXS97 (Sheldrick, 2008)'
_diffrn_ambient_temperature 293(2)
_diffrn_measured_fraction_theta_full 0.998
_diffrn_measured_fraction_theta_max 0.998
_diffrn_measurement_device_type 'Rigaku R-AXIS RAPID IP'
_diffrn_measurement_method '\w scan'
_diffrn_radiation_monochromator graphite
_diffrn_radiation_source 'fine-focus sealed tube'
_diffrn_radiation_type MoK\a
_diffrn_radiation_wavelength 0.71073
_diffrn_reflns_av_R_equivalents 0.0570
_diffrn_reflns_av_sigmaI/netI 0.0229
_diffrn_reflns_limit_h_max 21
_diffrn_reflns_limit_h_min -21
_diffrn_reflns_limit_k_max 19
_diffrn_reflns_limit_k_min -19
_diffrn_reflns_limit_l_max 21
_diffrn_reflns_limit_l_min -21
_diffrn_reflns_number 61947
_diffrn_reflns_theta_full 27.45
_diffrn_reflns_theta_max 27.45
_diffrn_reflns_theta_min 3.07
_diffrn_standards_decay_% 0
_diffrn_standards_interval_count 0
_diffrn_standards_interval_time 0
_diffrn_standards_number 0
_exptl_absorpt_coefficient_mu 1.225
_exptl_absorpt_correction_T_max 0.8669
_exptl_absorpt_correction_T_min 0.8096
_exptl_absorpt_correction_type multi-scan
_exptl_absorpt_process_details '(ABSCOR; Higashi, 1995)'
_exptl_crystal_colour colorless
_exptl_crystal_density_diffrn 1.851
_exptl_crystal_density_method 'not measured'
_exptl_crystal_description prism
_exptl_crystal_F_000 2320
_exptl_crystal_size_max 0.18
_exptl_crystal_size_mid 0.16
_exptl_crystal_size_min 0.12
_refine_diff_density_max 0.842
_refine_diff_density_min -0.874
_refine_ls_extinction_method none
_refine_ls_goodness_of_fit_ref 1.037
_refine_ls_hydrogen_treatment mixed
_refine_ls_matrix_type full
_refine_ls_number_parameters 334
_refine_ls_number_reflns 4705
_refine_ls_number_restraints 11
_refine_ls_restrained_S_all 1.036
_refine_ls_R_factor_all 0.0495
_refine_ls_R_factor_gt 0.0327
_refine_ls_shift/su_max 0.001
_refine_ls_shift/su_mean 0.001
_refine_ls_structure_factor_coef Fsqd
_refine_ls_weighting_details 'calc w=1/[\s^2^(Fo^2^)+(0.0521P)^2^+1.0723P] where P=(Fo^2^+2Fc^2^)/3'
_refine_ls_weighting_scheme calc
_refine_ls_wR_factor_gt 0.0817
_refine_ls_wR_factor_ref 0.0897
_reflns_number_gt 3503
_reflns_number_total 4705
_reflns_threshold_expression I>2\s(I)
_cod_data_source_file bt5895.cif
_cod_data_source_block I
_cod_database_code 2234923
_cod_database_fobs_code 2234923

loop_
_symmetry_equiv_pos_as_xyz
'x, y, z'
'-x+1/2, -y+1/2, z+1/2'
'x+1/2, -y+1/2, -z'
'-x, y, -z+1/2'
'-x, -y, -z'
'x-1/2, y-1/2, -z-1/2'
'-x-1/2, y-1/2, z'
'x, -y, z-1/2'

loop_
_atom_site_type_symbol
_atom_site_label
_atom_site_fract_x
_atom_site_fract_y
_atom_site_fract_z
_atom_site_U_iso_or_equiv
_atom_site_adp_type
_atom_site_calc_flag
_atom_site_refinement_flags
_atom_site_occupancy
_atom_site_symmetry_multiplicity
Cd Cd1 0.5000 0.440537(18) 0.7500 0.02271(9) Uani d S 1 2
Cd Cd2 1.0000 0.521170(18) 1.2500 0.02318(9) Uani d S 1 2
S S1 0.27334(4) 0.28183(4) 0.28084(4) 0.02442(16) Uani d . 1 1
O O1 0.47567(13) 0.21091(14) 0.60407(12) 0.0361(5) Uani d . 1 1
O O2 0.52506(13) 0.20519(13) 0.47897(12) 0.0312(5) Uani d . 1 1
O O3 0.15128(12) 0.29724(14) 0.41107(13) 0.0340(5) Uani d D 1 1
H H3 0.1118(15) 0.299(2) 0.4435(18) 0.058(12) Uiso d D 1 1
O O4 0.23985(15) 0.36795(13) 0.26880(13) 0.0434(6) Uani d . 1 1
O O5 0.21871(16) 0.21217(13) 0.25558(11) 0.0375(6) Uani d . 1 1
O O6 0.35463(14) 0.27325(16) 0.24423(11) 0.0402(6) Uani d . 1 1
O O1W 0.57110(17) 0.34037(17) 0.67867(17) 0.0513(6) Uani d D 1 1
H H11 0.613(2) 0.322(3) 0.702(3) 0.108(19) Uiso d D 1 1
H H12 0.544(3) 0.296(2) 0.665(3) 0.088(17) Uiso d D 1 1
O O2W 0.43176(16) 0.55653(16) 0.81748(14) 0.0393(5) Uani d D 1 1
H H21 0.398(2) 0.590(2) 0.794(3) 0.087(16) Uiso d D 1 1
H H22 0.469(2) 0.589(3) 0.835(3) 0.081(16) Uiso d D 1 1
O O3W 1.06793(15) 0.62827(16) 1.17301(14) 0.0417(5) Uani d D 1 1
H H31 1.0408(19) 0.650(2) 1.1351(15) 0.047(11) Uiso d D 1 1
H H32 1.090(2) 0.668(2) 1.201(2) 0.075(14) Uiso d D 1 1
O O4W 0.91413(15) 0.41573(15) 1.30228(15) 0.0397(5) Uani d D 1 1
H H41 0.934(2) 0.376(2) 1.331(2) 0.075(14) Uiso d D 1 1
H H42 0.880(2) 0.396(3) 1.270(2) 0.067(14) Uiso d D 1 1
O O5W 0.55474(18) 0.35179(16) 0.38410(18) 0.0548(7) Uani d D 1 1
H H51 0.549(3) 0.313(2) 0.420(2) 0.088(16) Uiso d D 1 1
H H52 0.592(2) 0.338(4) 0.351(3) 0.12(2) Uiso d D 1 1
N N1 0.59742(14) 0.45225(15) 0.85125(13) 0.0250(5) Uani d . 1 1
N N2 0.90277(14) 0.52540(14) 1.14842(13) 0.0233(5) Uani d . 1 1
C C1 0.58037(17) 0.44761(19) 0.93036(17) 0.0295(6) Uani d . 1 1
H H1 0.5280 0.4308 0.9461 0.035 Uiso calc R 1 1
C C2 0.63744(18) 0.46683(19) 0.98969(17) 0.0283(6) Uani d . 1 1
H H2 0.6228 0.4640 1.0441 0.034 Uiso calc R 1 1
C C3 0.71664(17) 0.49032(17) 0.96802(16) 0.0237(6) Uani d . 1 1
C C4 0.73372(18) 0.4948(2) 0.88558(17) 0.0318(6) Uani d . 1 1
H H4 0.7857 0.5106 0.8679 0.038 Uiso calc R 1 1
C C5 0.67325(18) 0.47571(19) 0.83037(17) 0.0313(7) Uani d . 1 1
H H5 0.6859 0.4794 0.7755 0.038 Uiso calc R 1 1
C C6 0.82516(17) 0.54887(18) 1.16227(16) 0.0259(6) Uani d . 1 1
H H6 0.8120 0.5719 1.2127 0.031 Uiso calc R 1 1
C C7 0.76329(17) 0.54064(17) 1.10549(17) 0.0270(6) Uani d . 1 1
H H7 0.7102 0.5577 1.1182 0.032 Uiso calc R 1 1
C C8 0.78081(16) 0.50689(17) 1.02957(16) 0.0228(5) Uani d . 1 1
C C9 0.86225(18) 0.48489(19) 1.01436(17) 0.0297(6) Uani d . 1 1
H H9 0.8775 0.4641 0.9636 0.036 Uiso calc R 1 1
C C10 0.92024(17) 0.4940(2) 1.07458(17) 0.0307(6) Uani d . 1 1
H H10 0.9739 0.4777 1.0634 0.037 Uiso calc R 1 1
C C11 0.46607(17) 0.21484(17) 0.52932(17) 0.0257(6) Uani d . 1 1
C C12 0.38208(16) 0.23377(16) 0.49698(15) 0.0230(5) Uani d . 1 1
C C13 0.31673(17) 0.24312(19) 0.55095(16) 0.0291(6) Uani d . 1 1
H H13 0.3255 0.2352 0.6061 0.035 Uiso calc R 1 1
C C14 0.23932(17) 0.26394(19) 0.52330(18) 0.0314(6) Uani d . 1 1
H H14 0.1963 0.2694 0.5599 0.038 Uiso calc R 1 1
C C15 0.22524(16) 0.27683(17) 0.44052(16) 0.0247(6) Uani d . 1 1
C C16 0.29036(16) 0.26767(17) 0.38635(15) 0.0219(5) Uani d . 1 1
C C17 0.36795(15) 0.24627(17) 0.41485(15) 0.0226(5) Uani d . 1 1
H H17 0.4110 0.2402 0.3784 0.027 Uiso calc R 1 1

loop_
_atom_site_aniso_label
_atom_site_aniso_U_11
_atom_site_aniso_U_22
_atom_site_aniso_U_33
_atom_site_aniso_U_12
_atom_site_aniso_U_13
_atom_site_aniso_U_23
Cd1 0.01869(15) 0.02822(17) 0.02123(15) 0.000 -0.00454(10) 0.000
Cd2 0.01997(16) 0.02926(17) 0.02031(15) 0.000 -0.00523(10) 0.000
S1 0.0210(3) 0.0301(3) 0.0222(3) 0.0000(3) -0.0007(3) -0.0001(3)
O1 0.0266(10) 0.0589(15) 0.0229(10) -0.0022(9) -0.0043(9) 0.0086(9)
O2 0.0193(9) 0.0450(12) 0.0293(10) 0.0032(9) 0.0011(8) 0.0042(9)
O3 0.0146(10) 0.0531(14) 0.0344(11) 0.0061(9) 0.0003(9) -0.0076(10)
O4 0.0603(16) 0.0316(11) 0.0384(12) 0.0103(11) -0.0041(11) 0.0065(9)
O5 0.0385(13) 0.0429(13) 0.0311(12) -0.0131(10) -0.0075(9) -0.0063(9)
O6 0.0259(12) 0.0698(16) 0.0250(11) 0.0036(11) 0.0068(8) 0.0025(10)
O1W 0.0437(16) 0.0475(15) 0.0626(17) 0.0170(13) -0.0110(13) -0.0224(13)
O2W 0.0416(15) 0.0423(13) 0.0341(12) 0.0117(12) 0.0008(11) -0.0035(10)
O3W 0.0479(15) 0.0411(13) 0.0360(12) -0.0127(11) -0.0121(11) 0.0125(11)
O4W 0.0333(13) 0.0401(13) 0.0457(14) -0.0076(10) -0.0082(11) 0.0139(11)
O5W 0.0587(18) 0.0380(14) 0.0675(18) 0.0051(12) 0.0140(15) 0.0150(13)
N1 0.0229(12) 0.0302(12) 0.0220(11) 0.0000(10) -0.0062(10) -0.0019(10)
N2 0.0215(12) 0.0281(12) 0.0202(11) -0.0024(9) -0.0063(9) 0.0011(9)
C1 0.0218(14) 0.0377(16) 0.0290(15) -0.0049(12) -0.0015(12) 0.0035(12)
C2 0.0270(15) 0.0381(15) 0.0198(13) -0.0031(12) -0.0010(11) 0.0020(12)
C3 0.0226(14) 0.0263(13) 0.0222(12) 0.0002(11) -0.0046(12) 0.0001(10)
C4 0.0192(14) 0.0518(17) 0.0245(14) -0.0046(13) -0.0006(11) 0.0010(13)
C5 0.0239(15) 0.0512(19) 0.0189(13) -0.0016(13) -0.0019(11) -0.0010(12)
C6 0.0257(15) 0.0301(14) 0.0219(13) -0.0033(12) 0.0003(11) -0.0031(11)
C7 0.0202(14) 0.0355(15) 0.0252(14) -0.0009(12) -0.0019(11) -0.0003(12)
C8 0.0214(13) 0.0257(13) 0.0213(12) -0.0005(11) -0.0041(12) 0.0026(10)
C9 0.0239(15) 0.0411(17) 0.0240(13) 0.0035(12) -0.0031(12) -0.0047(12)
C10 0.0217(14) 0.0425(16) 0.0278(15) 0.0033(13) -0.0029(12) -0.0040(13)
C11 0.0206(14) 0.0292(14) 0.0273(14) -0.0024(11) 0.0014(12) 0.0059(11)
C12 0.0179(13) 0.0266(13) 0.0246(13) -0.0010(11) -0.0008(10) 0.0017(11)
C13 0.0260(15) 0.0388(16) 0.0225(13) -0.0004(13) 0.0001(11) 0.0026(12)
C14 0.0248(15) 0.0430(17) 0.0263(14) 0.0013(13) 0.0089(12) -0.0015(12)
C15 0.0155(12) 0.0287(14) 0.0298(14) 0.0007(11) -0.0031(11) -0.0027(11)
C16 0.0213(13) 0.0229(13) 0.0217(12) -0.0014(10) 0.0001(11) -0.0020(10)
C17 0.0172(13) 0.0238(13) 0.0268(13) -0.0016(10) 0.0028(11) -0.0035(11)

loop_
_atom_type_symbol
_atom_type_description
_atom_type_scat_dispersion_real
_atom_type_scat_dispersion_imag
_atom_type_scat_source
C C 0.0033 0.0016 'International Tables Vol C Tables 4.2.6.8 and 6.1.1.4'
H H 0.0000 0.0000 'International Tables Vol C Tables 4.2.6.8 and 6.1.1.4'
N N 0.0061 0.0033 'International Tables Vol C Tables 4.2.6.8 and 6.1.1.4'
O O 0.0106 0.0060 'International Tables Vol C Tables 4.2.6.8 and 6.1.1.4'
S S 0.1246 0.1234 'International Tables Vol C Tables 4.2.6.8 and 6.1.1.4'
Cd Cd -0.8075 1.2024 'International Tables Vol C Tables 4.2.6.8 and 6.1.1.4'

loop_
_geom_angle_atom_site_label_1
_geom_angle_atom_site_label_2
_geom_angle_atom_site_label_3
_geom_angle_site_symmetry_1
_geom_angle_site_symmetry_3
_geom_angle
O1W Cd1 O1W 4_656 . 94.32(16)
O1W Cd1 N1 4_656 . 91.68(9)
O1W Cd1 N1 . . 94.36(9)
O1W Cd1 N1 4_656 4_656 94.36(9)
O1W Cd1 N1 . 4_656 91.68(9)
N1 Cd1 N1 . 4_656 171.11(11)
O1W Cd1 O2W 4_656 . 91.26(10)
O1W Cd1 O2W . . 174.42(10)
N1 Cd1 O2W . . 85.73(8)
N1 Cd1 O2W 4_656 . 87.62(8)
O1W Cd1 O2W 4_656 4_656 174.42(10)
O1W Cd1 O2W . 4_656 91.26(10)
N1 Cd1 O2W . 4_656 87.62(8)
N1 Cd1 O2W 4_656 4_656 85.73(8)
O2W Cd1 O2W . 4_656 83.17(12)
O4W Cd2 O4W . 4_757 91.14(13)
O4W Cd2 N2 . 4_757 99.54(8)
O4W Cd2 N2 4_757 4_757 82.74(8)
O4W Cd2 N2 . . 82.74(8)
O4W Cd2 N2 4_757 . 99.54(8)
N2 Cd2 N2 4_757 . 176.79(11)
O4W Cd2 O3W . 4_757 89.94(9)
O4W Cd2 O3W 4_757 4_757 167.66(8)
N2 Cd2 O3W 4_757 4_757 84.96(8)
N2 Cd2 O3W . 4_757 92.80(8)
O4W Cd2 O3W . . 167.66(8)
O4W Cd2 O3W 4_757 . 89.94(9)
N2 Cd2 O3W 4_757 . 92.80(8)
N2 Cd2 O3W . . 84.96(8)
O3W Cd2 O3W 4_757 . 91.63(13)
O4 S1 O5 . . 113.53(15)
O4 S1 O6 . . 111.66(14)
O5 S1 O6 . . 111.87(14)
O4 S1 C16 . . 107.83(13)
O5 S1 C16 . . 106.75(12)
O6 S1 C16 . . 104.60(12)
C15 O3 H3 . . 118(3)
Cd1 O1W H11 . . 114(4)
Cd1 O1W H12 . . 115(4)
H11 O1W H12 . . 106(5)
Cd1 O2W H21 . . 123(3)
Cd1 O2W H22 . . 105(3)
H21 O2W H22 . . 106(4)
Cd2 O3W H31 . . 116(3)
Cd2 O3W H32 . . 114(3)
H31 O3W H32 . . 111(4)
Cd2 O4W H41 . . 119(3)
Cd2 O4W H42 . . 115(3)
H41 O4W H42 . . 111(4)
H51 O5W H52 . . 111(5)
C5 N1 C1 . . 117.4(2)
C5 N1 Cd1 . . 118.16(18)
C1 N1 Cd1 . . 123.94(19)
C6 N2 C10 . . 117.0(2)
C6 N2 Cd2 . . 122.33(17)
C10 N2 Cd2 . . 120.25(18)
N1 C1 C2 . . 122.7(3)
N1 C1 H1 . . 118.7
C2 C1 H1 . . 118.7
C1 C2 C3 . . 120.0(3)
C1 C2 H2 . . 120.0
C3 C2 H2 . . 120.0
C2 C3 C4 . . 116.8(3)
C2 C3 C8 . . 121.7(2)
C4 C3 C8 . . 121.4(3)
C5 C4 C3 . . 119.6(3)
C5 C4 H4 . . 120.2
C3 C4 H4 . . 120.2
N1 C5 C4 . . 123.5(3)
N1 C5 H5 . . 118.2
C4 C5 H5 . . 118.2
N2 C6 C7 . . 123.5(2)
N2 C6 H6 . . 118.3
C7 C6 H6 . . 118.3
C6 C7 C8 . . 119.7(3)
C6 C7 H7 . . 120.1
C8 C7 H7 . . 120.1
C7 C8 C9 . . 116.7(2)
C7 C8 C3 . . 122.6(3)
C9 C8 C3 . . 120.6(3)
C10 C9 C8 . . 120.0(3)
C10 C9 H9 . . 120.0
C8 C9 H9 . . 120.0
N2 C10 C9 . . 123.1(3)
N2 C10 H10 . . 118.5
C9 C10 H10 . . 118.5
O1 C11 O2 . . 122.9(3)
O1 C11 C12 . . 118.5(2)
O2 C11 C12 . . 118.6(3)
C17 C12 C13 . . 118.8(2)
C17 C12 C11 . . 121.7(2)
C13 C12 C11 . . 119.4(2)
C14 C13 C12 . . 120.8(2)
C14 C13 H13 . . 119.6
C12 C13 H13 . . 119.6
C13 C14 C15 . . 120.4(3)
C13 C14 H14 . . 119.8
C15 C14 H14 . . 119.8
O3 C15 C16 . . 118.5(2)
O3 C15 C14 . . 122.4(3)
C16 C15 C14 . . 119.1(2)
C17 C16 C15 . . 120.0(2)
C17 C16 S1 . . 120.2(2)
C15 C16 S1 . . 119.8(2)
C12 C17 C16 . . 120.9(2)
C12 C17 H17 . . 119.5
C16 C17 H17 . . 119.5

loop_
_geom_bond_atom_site_label_1
_geom_bond_atom_site_label_2
_geom_bond_site_symmetry_2
_geom_bond_distance
Cd1 O1W 4_656 2.255(2)
Cd1 O1W . 2.255(2)
Cd1 N1 . 2.314(2)
Cd1 N1 4_656 2.314(2)
Cd1 O2W . 2.374(2)
Cd1 O2W 4_656 2.374(2)
Cd2 O4W . 2.305(2)
Cd2 O4W 4_757 2.305(2)
Cd2 N2 4_757 2.310(2)
Cd2 N2 . 2.310(2)
Cd2 O3W 4_757 2.352(2)
Cd2 O3W . 2.352(2)
S1 O4 . 1.441(2)
S1 O5 . 1.451(2)
S1 O6 . 1.464(2)
S1 C16 . 1.777(3)
O1 C11 . 1.245(3)
O2 C11 . 1.281(4)
O3 C15 . 1.338(3)
O3 H3 . 0.838(10)
O1W H11 . 0.838(10)
O1W H12 . 0.842(10)
O2W H21 . 0.842(10)
O2W H22 . 0.840(10)
O3W H31 . 0.835(10)
O3W H32 . 0.840(10)
O4W H41 . 0.838(10)
O4W H42 . 0.835(10)
O5W H51 . 0.842(10)
O5W H52 . 0.840(10)
N1 C5 . 1.334(4)
N1 C1 . 1.337(3)
N2 C6 . 1.337(3)
N2 C10 . 1.341(3)
C1 C2 . 1.383(4)
C1 H1 . 0.9300
C2 C3 . 1.389(4)
C2 H2 . 0.9300
C3 C4 . 1.391(4)
C3 C8 . 1.481(4)
C4 C5 . 1.375(4)
C4 H4 . 0.9300
C5 H5 . 0.9300
C6 C7 . 1.384(4)
C6 H6 . 0.9300
C7 C8 . 1.385(4)
C7 H7 . 0.9300
C8 C9 . 1.394(4)
C9 C10 . 1.380(4)
C9 H9 . 0.9300
C10 H10 . 0.9300
C11 C12 . 1.500(4)
C12 C17 . 1.388(3)
C12 C13 . 1.397(4)
C13 C14 . 1.381(4)
C13 H13 . 0.9300
C14 C15 . 1.400(4)
C14 H14 . 0.9300
C15 C16 . 1.396(4)
C16 C17 . 1.390(3)
C17 H17 . 0.9300

loop_
_geom_hbond_atom_site_label_D
_geom_hbond_atom_site_label_H
_geom_hbond_atom_site_label_A
_geom_hbond_site_symmetry_A
_geom_hbond_distance_DH
_geom_hbond_distance_HA
_geom_hbond_distance_DA
_geom_hbond_angle_DHA
O1w H11 O5 3_556 0.840(10) 1.930(10) 2.762(4) 171(5)
O1w H12 O1 . 0.840(10) 1.99(2) 2.805(3) 163(5)
O2w H21 O6 8_566 0.840(10) 2.36(2) 3.136(3) 154(4)
O2w H22 O5w 8_566 0.840(10) 1.850(10) 2.685(4) 173(5)
O3w H31 O2 6_667 0.840(10) 2.08(2) 2.858(3) 155(3)
O3w H32 O6 7_766 0.840(10) 1.990(10) 2.812(3) 167(4)
O4w H41 O1 3_557 0.840(10) 1.840(10) 2.675(3) 178(4)
O4w H42 O4 4_656 0.840(10) 2.10(2) 2.869(3) 154(4)
O5w H51 O2 . 0.840(10) 1.96(2) 2.779(3) 166(5)
O5w H52 O6 4_655 0.840(10) 2.06(2) 2.850(4) 157(6)
O3 H3 O2 3_456 0.840(10) 1.910(10) 2.746(3) 176(4)

loop_
_geom_torsion_atom_site_label_1
_geom_torsion_atom_site_label_2
_geom_torsion_atom_site_label_3
_geom_torsion_atom_site_label_4
_geom_torsion_site_symmetry_1
_geom_torsion
O1W Cd1 N1 C5 4_656 152.5(2)
O1W Cd1 N1 C5 . 58.0(2)
O2W Cd1 N1 C5 . -116.4(2)
O2W Cd1 N1 C5 4_656 -33.0(2)
O1W Cd1 N1 C1 4_656 -36.2(2)
O1W Cd1 N1 C1 . -130.6(2)
O2W Cd1 N1 C1 . 55.0(2)
O2W Cd1 N1 C1 4_656 138.3(2)
O4W Cd2 N2 C6 . 62.7(2)
O4W Cd2 N2 C6 4_757 152.6(2)
O3W Cd2 N2 C6 4_757 -26.9(2)
O3W Cd2 N2 C6 . -118.3(2)
O4W Cd2 N2 C10 . -109.3(2)
O4W Cd2 N2 C10 4_757 -19.3(2)
O3W Cd2 N2 C10 4_757 161.2(2)
O3W Cd2 N2 C10 . 69.8(2)
C5 N1 C1 C2 . 0.7(4)
Cd1 N1 C1 C2 . -170.7(2)
N1 C1 C2 C3 . -1.4(5)
C1 C2 C3 C4 . 1.2(4)
C1 C2 C3 C8 . -176.7(3)
C2 C3 C4 C5 . -0.4(4)
C8 C3 C4 C5 . 177.5(3)
C1 N1 C5 C4 . 0.2(4)
Cd1 N1 C5 C4 . 172.1(2)
C3 C4 C5 N1 . -0.3(5)
C10 N2 C6 C7 . 1.3(4)
Cd2 N2 C6 C7 . -170.8(2)
N2 C6 C7 C8 . -0.3(4)
C6 C7 C8 C9 . -1.6(4)
C6 C7 C8 C3 . 175.5(2)
C2 C3 C8 C7 . -31.4(4)
C4 C3 C8 C7 . 150.8(3)
C2 C3 C8 C9 . 145.6(3)
C4 C3 C8 C9 . -32.3(4)
C7 C8 C9 C10 . 2.4(4)
C3 C8 C9 C10 . -174.7(3)
C6 N2 C10 C9 . -0.4(4)
Cd2 N2 C10 C9 . 171.9(2)
C8 C9 C10 N2 . -1.5(5)
O1 C11 C12 C17 . 174.6(2)
O2 C11 C12 C17 . -4.0(4)
O1 C11 C12 C13 . -2.4(4)
O2 C11 C12 C13 . 179.0(2)
C17 C12 C13 C14 . 0.4(4)
C11 C12 C13 C14 . 177.5(3)
C12 C13 C14 C15 . -0.6(4)
C13 C14 C15 O3 . -179.9(3)
C13 C14 C15 C16 . 0.5(4)
O3 C15 C16 C17 . -179.8(2)
C14 C15 C16 C17 . -0.2(4)
O3 C15 C16 S1 . -0.8(3)
C14 C15 C16 S1 . 178.9(2)
O4 S1 C16 C17 . -123.5(2)
O5 S1 C16 C17 . 114.2(2)
O6 S1 C16 C17 . -4.5(3)
O4 S1 C16 C15 . 57.5(2)
O5 S1 C16 C15 . -64.9(2)
O6 S1 C16 C15 . 176.4(2)
C13 C12 C17 C16 . 0.0(4)
C11 C12 C17 C16 . -177.1(2)
C15 C16 C17 C12 . -0.1(4)
S1 C16 C17 C12 . -179.1(2)
